data_2011670
loop_
_publ_author_name
'Sahana, Sirin'
'Bandyopadhyay, Chandrakanta'
'Chaudhuri, Siddhartha'

_publ_section_title
13,13a-Dihydro-13-methoxy-9-methyl-1-benzopyrano[4,3-<i>i</i>]dinaphtho[2,1-<i>c</i>;1',2'-<i>f</i>]-2,8-dioxabicyclo[3.3.1]nonane
_journal_issue 12
_journal_name_full 'Acta Crystallographica Section C'
_journal_page_first 1450
_journal_page_last 1451
_journal_paper_doi 10.1107/S010827010001180X
_journal_volume 56
_journal_year 2000
_chemical_formula_moiety 'C32 H24 O4'
_chemical_formula_sum 'C32 H24 O4'
_chemical_formula_weight 472.51
_chemical_melting_point 521.15
_chemical_name_systematic
;
 13,13a-Dihydro-9-methyl-13-methoxy-1-benzopyrano[4,3-i]-
 dinaphtho[2,1-c;1',2'-f]-2,8-dioxabicyclo[3,3,1]nonane
;
_space_group_IT_number 2
_symmetry_cell_setting triclinic
_symmetry_space_group_name_Hall '-P 1'
_symmetry_space_group_name_H-M 'P -1'
_audit_creation_method SHELXL-97
_cell_angle_alpha 102.23(6)
_cell_angle_beta 114.58(3)
_cell_angle_gamma 100.64(6)
_cell_formula_units_Z 2
_cell_length_a 10.191(7)
_cell_length_b 10.963(10)
_cell_length_c 12.6210(11)
_cell_measurement_reflns_used 25
_cell_measurement_temperature 293(2)
_cell_measurement_theta_max 20
_cell_measurement_theta_min 15
_cell_volume 1192.7(16)
_computing_cell_refinement 'CAD-4 Software'
_computing_data_collection 'CAD-4 Software (Enraf-Nonius, 1989)'
_computing_data_reduction 'NRCVAX  (Gabe et al., 1989)'
_computing_molecular_graphics 'ORTEP3 (Farrugia, 1997)'
_computing_publication_material 'SHELXL97 and PARST93 (Nardelli, 1993)'
_computing_structure_refinement 'SHELXL97 (Sheldrick, 1997)'
_computing_structure_solution 'SHELXS86 (Sheldrick, 1985)'
_diffrn_ambient_temperature 293(2)
_diffrn_measured_fraction_theta_full .970
_diffrn_measured_fraction_theta_max .970
_diffrn_measurement_device_type 'Enraf-Nonius CAD-4'
_diffrn_measurement_method \w-2\q
_diffrn_radiation_monochromator graphite
_diffrn_radiation_source 'fine-focus sealed tube'
_diffrn_radiation_type CuK\a
_diffrn_radiation_wavelength 1.54180
_diffrn_reflns_av_R_equivalents .0000
_diffrn_reflns_av_sigmaI/netI .0183
_diffrn_reflns_limit_h_max 11
_diffrn_reflns_limit_h_min -12
_diffrn_reflns_limit_k_max 13
_diffrn_reflns_limit_k_min 0
_diffrn_reflns_limit_l_max 15
_diffrn_reflns_limit_l_min -15
_diffrn_reflns_number 4396
_diffrn_reflns_theta_full 69.95
_diffrn_reflns_theta_max 69.95
_diffrn_reflns_theta_min 4.07
_diffrn_standards_decay_% 0.3%
_diffrn_standards_interval_time 60
_diffrn_standards_number 2
_exptl_absorpt_coefficient_mu .689
_exptl_absorpt_correction_type none
_exptl_crystal_colour colourless
_exptl_crystal_density_diffrn 1.316
_exptl_crystal_density_method 'not measured'
_exptl_crystal_description irregular
_exptl_crystal_F_000 496
_exptl_crystal_size_max .35
_exptl_crystal_size_mid .27
_exptl_crystal_size_min .23
_refine_diff_density_max .214
_refine_diff_density_min -.215
_refine_ls_extinction_coef .0060(19)
_refine_ls_extinction_method 'SHELXL97 (Sheldrick, 1997)'
_refine_ls_goodness_of_fit_ref 1.039
_refine_ls_hydrogen_treatment constr
_refine_ls_matrix_type full
_refine_ls_number_parameters 328
_refine_ls_number_reflns 4396
_refine_ls_number_restraints 0
_refine_ls_restrained_S_all 1.039
_refine_ls_R_factor_all .0614
_refine_ls_R_factor_gt .0504
_refine_ls_shift/su_max .030
_refine_ls_shift/su_mean .001
_refine_ls_structure_factor_coef Fsqd
_refine_ls_weighting_details 'calc w = 1/[\s^2^(Fo^2^)+(0.0968P)^2^+0.1715P] where P=(Fo^2^+2Fc^2^)/3'
_refine_ls_weighting_scheme calc
_refine_ls_wR_factor_ref .1514
_reflns_number_gt 3505
_reflns_number_total 4396
_reflns_threshold_expression I>2\s(I)
_cod_data_source_file vj1108.cif
_cod_data_source_block I
_cod_depositor_comments
;
The following automatic conversions were performed:

'_chemical_melting_point' value '248\%' was changed to '521.15' - it
was converted from degrees Celsius(C) to Kelvins(K).

Automatic conversion script
Id: cif_fix_values 1646 2011-03-28 12:23:43Z adriana 

The following automatic conversions were performed:

'_chemical_melting_point' value '248\%' was changed to '521.15' - it
was converted from degrees Celsius(C) to Kelvins(K).

Automatic conversion script
Id: cif_fix_values 1715 2011-07-08 13:25:40Z adriana 
;
_cod_original_cell_volume 1192.7(14)
_cod_database_code 2011670

loop_
_symmetry_equiv_pos_as_xyz
'x, y, z'
'-x, -y, -z'

loop_
_atom_site_label
_atom_site_fract_x
_atom_site_fract_y
_atom_site_fract_z
_atom_site_U_iso_or_equiv
_atom_site_adp_type
_atom_site_calc_flag
_atom_site_refinement_flags
_atom_site_occupancy
_atom_site_disorder_assembly
_atom_site_disorder_group
_atom_site_type_symbol
C1 .5534(2) .91517(18) .67123(17) .0516(4) Uani d . 1 . . C
H1 .5883 .8592 .6307 .062 Uiso calc R 1 . . H
C2 .5695(2) 1.03949(19) .66477(19) .0610(5) Uani d . 1 . . C
H2 .6148 1.0665 .6197 .073 Uiso calc R 1 . . H
C3 .5188(2) 1.12687(19) .7250(2) .0665(6) Uani d . 1 . . C
H3 .5314 1.2115 .7205 .080 Uiso calc R 1 . . H
C4 .4515(2) 1.08757(18) .7897(2) .0598(5) Uani d . 1 . . C
H4 .4190 1.1463 .8300 .072 Uiso calc R 1 . . H
C4A .42937(19) .95886(16) .79740(16) .0476(4) Uani d . 1 . . C
C5 .3493(2) .91408(17) .85679(16) .0518(4) Uani d . 1 . . C
H5 .3207 .9731 .9009 .062 Uiso calc R 1 . . H
C6 .3131(2) .78666(17) .85089(15) .0496(4) Uani d . 1 . . C
H6 .2537 .7572 .8852 .060 Uiso calc R 1 . . H
C6A .36634(19) .69919(16) .79228(14) .0429(4) Uani d . 1 . . C
C6B .45968(18) .74027(15) .74465(14) .0406(4) Uani d . 1 . . C
C6C .48445(18) .87000(15) .73863(14) .0426(4) Uani d . 1 . . C
O7 .31670(15) .57111(11) .78547(11) .0509(3) Uani d . 1 . . O
C7A .3403(2) .46687(16) .71026(15) .0445(4) Uani d . 1 . . C
C7B .1969(2) .35453(17) .64277(16) .0484(4) Uani d . 1 . . C
C8 .1518(2) .27384(17) .70107(18) .0520(4) Uani d . 1 . . C
H8 .2111 .2926 .7853 .062 Uiso calc R 1 . . H
C9 .0222(2) .16700(19) .6382(2) .0595(5) Uani d . 1 . . C
C10 -.0663(2) .1436(2) .5130(2) .0664(6) Uani d . 1 . . C
H10 -.1549 .0731 .4689 .080 Uiso calc R 1 . . H
C11 -.0264(2) .2219(2) .4528(2) .0671(6) Uani d . 1 . . C
H11 -.0885 .2046 .3692 .080 Uiso calc R 1 . . H
C11A .1061(2) .32665(18) .51627(17) .0552(5) Uani d . 1 . . C
O12 .14453(17) .39520(13) .44872(12) .0667(4) Uani d . 1 . . O
C13 .2582(2) .52019(17) .51599(15) .0475(4) Uani d . 1 . . C
H13 .2160 .5851 .5451 .057 Uiso calc R 1 . . H
C13A .39196(19) .51037(16) .62346(14) .0436(4) Uani d . 1 . . C
H13A .4303 .4436 .5917 .052 Uiso calc R 1 . . H
C13B .52295(19) .63722(16) .69998(14) .0421(4) Uani d . 1 . . C
H13B .5673 .6651 .6502 .050 Uiso calc R 1 . . H
C13C .64161(19) .61160(16) .80950(14) .0421(4) Uani d . 1 . . C
C13D .79745(19) .69091(16) .87501(15) .0443(4) Uani d . 1 . . C
C14 .8556(2) .79546(19) .84275(18) .0554(5) Uani d . 1 . . C
H14 .7909 .8147 .7752 .066 Uiso calc R 1 . . H
C15 1.0043(2) .8693(2) .9079(2) .0621(5) Uani d . 1 . . C
H15 1.0389 .9381 .8845 .075 Uiso calc R 1 . . H
C16 1.1061(2) .8433(2) 1.00995(19) .0604(5) Uani d . 1 . . C
H16 1.2070 .8951 1.0548 .072 Uiso calc R 1 . . H
C17 1.0552(2) .7416(2) 1.04213(17) .0572(5) Uani d . 1 . . C
H17 1.1231 .7229 1.1085 .069 Uiso calc R 1 . . H
C17A .9016(2) .66299(18) .97767(16) .0497(4) Uani d . 1 . . C
C18 .8483(2) .55849(19) 1.01279(17) .0574(5) Uani d . 1 . . C
H18 .9156 .5405 1.0799 .069 Uiso calc R 1 . . H
C19 .7017(2) .48430(18) .95103(17) .0552(5) Uani d . 1 . . C
H19 .6684 .4157 .9754 .066 Uiso calc R 1 . . H
C19A .5988(2) .51136(16) .84899(15) .0463(4) Uani d . 1 . . C
O20 .45309(14) .42633(11) .79345(11) .0508(3) Uani d . 1 . . O
O21 .30724(15) .55631(13) .43687(11) .0571(4) Uani d . 1 . . O
C22 .1957(3) .5867(3) .33994(19) .0730(6) Uani d . 1 . . C
H22A .2398 .6193 .2935 .109 Uiso calc R 1 . . H
H22B .1611 .6522 .3747 .109 Uiso calc R 1 . . H
H22C .1116 .5089 .2867 .109 Uiso calc R 1 . . H
C23 -.0195(3) .0778(2) .7027(3) .0790(7) Uani d . 1 . . C
H23A .0706 .0657 .7606 .118 Uiso calc R 1 . . H
H23B -.0873 -.0056 .6431 .118 Uiso calc R 1 . . H
H23C -.0683 .1164 .7454 .118 Uiso calc R 1 . . H

loop_
_atom_site_aniso_label
_atom_site_aniso_U_11
_atom_site_aniso_U_22
_atom_site_aniso_U_33
_atom_site_aniso_U_12
_atom_site_aniso_U_13
_atom_site_aniso_U_23
C1 .0563(10) .0533(10) .0468(10) .0198(8) .0232(9) .0193(8)
C2 .0606(11) .0573(11) .0586(12) .0125(9) .0215(10) .0257(9)
C3 .0663(12) .0415(10) .0768(14) .0141(9) .0203(11) .0215(9)
C4 .0560(11) .0429(9) .0660(13) .0178(8) .0193(10) .0083(8)
C4A .0431(8) .0421(9) .0439(9) .0149(7) .0113(7) .0060(7)
C5 .0522(10) .0511(10) .0465(10) .0217(8) .0221(8) .0031(7)
C6 .0519(10) .0567(10) .0408(9) .0204(8) .0239(8) .0096(7)
C6A .0517(9) .0453(9) .0318(8) .0187(7) .0185(7) .0118(6)
C6B .0474(9) .0455(8) .0295(8) .0198(7) .0165(7) .0118(6)
C6C .0427(8) .0434(8) .0346(8) .0156(7) .0124(7) .0099(6)
O7 .0740(8) .0460(7) .0442(7) .0215(6) .0369(6) .0149(5)
C7A .0561(10) .0440(9) .0351(8) .0231(7) .0192(8) .0141(7)
C7B .0549(10) .0460(9) .0435(10) .0222(8) .0208(8) .0121(7)
C8 .0590(10) .0511(10) .0520(10) .0230(8) .0299(9) .0151(8)
C9 .0625(11) .0527(10) .0712(13) .0231(9) .0393(11) .0143(9)
C10 .0599(12) .0531(11) .0715(14) .0133(9) .0259(11) .0067(10)
C11 .0661(12) .0594(12) .0517(12) .0175(10) .0128(10) .0057(9)
C11A .0643(11) .0493(10) .0449(10) .0215(9) .0196(9) .0115(8)
O12 .0794(10) .0599(8) .0363(7) .0112(7) .0114(7) .0123(6)
C13 .0603(10) .0508(9) .0346(9) .0253(8) .0222(8) .0134(7)
C13A .0555(10) .0462(9) .0347(8) .0259(7) .0222(8) .0126(7)
C13B .0531(9) .0486(9) .0351(8) .0260(8) .0244(8) .0176(7)
C13C .0513(9) .0479(9) .0332(8) .0246(7) .0215(7) .0131(7)
C13D .0525(9) .0501(9) .0380(9) .0269(8) .0251(8) .0117(7)
C14 .0541(10) .0683(12) .0547(11) .0254(9) .0306(9) .0246(9)
C15 .0571(11) .0738(13) .0667(13) .0222(10) .0361(10) .0280(10)
C16 .0495(10) .0713(13) .0574(12) .0203(9) .0268(9) .0110(9)
C17 .0543(10) .0683(12) .0440(10) .0267(9) .0187(9) .0116(9)
C17A .0546(10) .0553(10) .0386(9) .0264(8) .0204(8) .0097(7)
C18 .0615(11) .0609(11) .0408(10) .0260(9) .0127(9) .0176(8)
C19 .0682(12) .0531(10) .0432(10) .0240(9) .0200(9) .0223(8)
C19A .0544(10) .0462(9) .0379(9) .0211(8) .0196(8) .0131(7)
O20 .0558(7) .0487(7) .0436(7) .0181(6) .0161(6) .0208(5)
O21 .0710(8) .0784(9) .0373(7) .0395(7) .0290(6) .0264(6)
C22 .0953(16) .1011(17) .0489(12) .0591(14) .0371(12) .0426(11)
C23 .0875(16) .0661(13) .0949(18) .0158(12) .0589(15) .0215(12)

loop_
_atom_type_symbol
_atom_type_description
_atom_type_scat_dispersion_real
_atom_type_scat_dispersion_imag
_atom_type_scat_source
C C .0181 .0091 'International Tables Vol C Tables 4.2.6.8 and 6.1.1.4'
H H .0000 .0000 'International Tables Vol C Tables 4.2.6.8 and 6.1.1.4'
O O .0492 .0322 'International Tables Vol C Tables 4.2.6.8 and 6.1.1.4'

loop_
_geom_angle_atom_site_label_1
_geom_angle_atom_site_label_2
_geom_angle_atom_site_label_3
_geom_angle
_geom_angle_publ_flag
C2 C1 C6C 121.21(18) no
C2 C1 H1 119.4 no
C6C C1 H1 119.4 no
C1 C2 C3 121.1(2) no
C1 C2 H2 119.5 no
C3 C2 H2 119.5 no
C4 C3 C2 119.69(18) no
C4 C3 H3 120.2 no
C2 C3 H3 120.2 no
C3 C4 C4A 121.55(19) no
C3 C4 H4 119.2 no
C4A C4 H4 119.2 no
C5 C4A C4 121.85(17) no
C5 C4A C6C 119.05(16) no
C4 C4A C6C 119.04(18) no
C6 C5 C4A 121.23(16) no
C6 C5 H5 119.4 no
C4A C5 H5 119.4 no
C5 C6 C6A 119.47(17) no
C5 C6 H6 120.3 no
C6A C6 H6 120.3 no
O7 C6A C6B 123.19(15) no
O7 C6A C6 114.85(16) no
C6B C6A C6 121.96(16) no
C6A C6B C6C 118.56(15) no
C6A C6B C13B 114.89(15) no
C6C C6B C13B 126.53(15) no
C1 C6C C6B 123.57(16) no
C1 C6C C4A 117.41(16) no
C6B C6C C4A 118.92(16) no
C6A O7 C7A 121.06(13) no
O20 C7A O7 105.96(14) no
O20 C7A C7B 107.79(15) no
O7 C7A C7B 107.91(15) no
O20 C7A C13A 109.80(14) no
O7 C7A C13A 112.98(14) no
C7B C7A C13A 112.09(15) no
C8 C7B C11A 118.47(19) no
C8 C7B C7A 122.14(17) no
C11A C7B C7A 119.37(17) no
C9 C8 C7B 122.36(19) no
C9 C8 H8 118.8 no
C7B C8 H8 118.8 no
C8 C9 C10 117.5(2) no
C8 C9 C23 121.1(2) no
C10 C9 C23 121.4(2) no
C11 C10 C9 121.8(2) no
C11 C10 H10 119.1 no
C9 C10 H10 119.1 no
C10 C11 C11A 120.2(2) no
C10 C11 H11 119.9 no
C11A C11 H11 119.9 no
O12 C11A C11 117.12(18) no
O12 C11A C7B 123.13(19) no
C11 C11A C7B 119.7(2) no
C11A O12 C13 116.80(15) no
O21 C13 O12 107.24(15) no
O21 C13 C13A 108.34(15) no
O12 C13 C13A 110.36(16) no
O21 C13 H13 110.3 no
O12 C13 H13 110.3 no
C13A C13 H13 110.3 no
C13 C13A C7A 109.47(15) no
C13 C13A C13B 115.12(15) no
C7A C13A C13B 107.00(14) no
C13 C13A H13A 108.4 no
C7A C13A H13A 108.4 no
C13B C13A H13A 108.4 no
C6B C13B C13A 107.35(15) no
C6B C13B C13C 110.42(13) no
C13A C13B C13C 107.80(14) no
C6B C13B H13B 110.4 no
C13A C13B H13B 110.4 no
C13C C13B H13B 110.4 no
C19A C13C C13D 117.98(16) no
C19A C13C C13B 119.76(17) no
C13D C13C C13B 122.24(15) no
C14 C13D C17A 117.27(18) no
C14 C13D C13C 123.37(17) no
C17A C13D C13C 119.35(17) no
C15 C14 C13D 121.63(19) no
C15 C14 H14 119.2 no
C13D C14 H14 119.2 no
C14 C15 C16 121.1(2) no
C14 C15 H15 119.4 no
C16 C15 H15 119.4 no
C17 C16 C15 119.0(2) no
C17 C16 H16 120.5 no
C15 C16 H16 120.5 no
C16 C17 C17A 121.80(19) no
C16 C17 H17 119.1 no
C17A C17 H17 119.1 no
C18 C17A C17 121.69(18) no
C18 C17A C13D 119.14(18) no
C17 C17A C13D 119.16(18) no
C19 C18 C17A 121.30(18) no
C19 C18 H18 119.3 no
C17A C18 H18 119.3 no
C18 C19 C19A 119.58(18) no
C18 C19 H19 120.2 no
C19A C19 H19 120.2 no
C13C C19A O20 124.07(16) no
C13C C19A C19 122.64(18) no
O20 C19A C19 113.29(16) no
C19A O20 C7A 115.02(14) no
C13 O21 C22 113.59(15) no
O21 C22 H22A 109.5 no
O21 C22 H22B 109.5 no
H22A C22 H22B 109.5 no
O21 C22 H22C 109.5 no
H22A C22 H22C 109.5 no
H22B C22 H22C 109.5 no
C9 C23 H23A 109.5 no
C9 C23 H23B 109.5 no
H23A C23 H23B 109.5 no
C9 C23 H23C 109.5 no
H23A C23 H23C 109.5 no
H23B C23 H23C 109.5 no

loop_
_geom_bond_atom_site_label_1
_geom_bond_atom_site_label_2
_geom_bond_site_symmetry_2
_geom_bond_distance
_geom_bond_publ_flag
C1 C2 . 1.366(3) no
C1 C6C . 1.418(2) no
C1 H1 . .9300 no
C2 C3 . 1.401(3) no
C2 H2 . .9300 no
C3 C4 . 1.352(3) no
C3 H3 . .9300 no
C4 C4A . 1.418(3) no
C4 H4 . .9300 no
C4A C5 . 1.409(3) no
C4A C6C . 1.434(2) no
C5 C6 . 1.355(3) no
C5 H5 . .9300 no
C6 C6A . 1.409(2) no
C6 H6 . .9300 no
C6A O7 . 1.373(2) no
C6A C6B . 1.379(2) no
C6B C6C . 1.422(3) no
C6B C13B . 1.520(2) no
O7 C7A . 1.448(2) no
C7A O20 . 1.416(2) no
C7A C7B . 1.495(3) no
C7A C13A . 1.521(2) no
C7B C8 . 1.394(3) no
C7B C11A . 1.399(3) no
C8 C9 . 1.382(3) no
C8 H8 . .9300 no
C9 C10 . 1.391(3) no
C9 C23 . 1.507(3) no
C10 C11 . 1.371(3) no
C10 H10 . .9300 no
C11 C11A . 1.386(3) no
C11 H11 . .9300 no
C11A O12 . 1.373(2) no
O12 C13 . 1.429(3) no
C13 O21 . 1.383(2) no
C13 C13A . 1.512(2) no
C13 H13 . .9800 no
C13A C13B . 1.524(3) no
C13A H13A . .9800 no
C13B C13C . 1.533(2) no
C13B H13B . .9800 no
C13C C19A . 1.372(3) no
C13C C13D . 1.434(3) no
C13D C14 . 1.406(3) no
C13D C17A . 1.429(2) no
C14 C15 . 1.362(3) no
C14 H14 . .9300 no
C15 C16 . 1.403(3) no
C15 H15 . .9300 no
C16 C17 . 1.353(3) no
C16 H16 . .9300 no
C17 C17A . 1.414(3) no
C17 H17 . .9300 no
C17A C18 . 1.411(3) no
C18 C19 . 1.347(3) no
C18 H18 . .9300 no
C19 C19A . 1.414(2) no
C19 H19 . .9300 no
C19A O20 . 1.382(3) no
O21 C22 . 1.433(2) no
C22 H22A . .9600 no
C22 H22B . .9600 no
C22 H22C . .9600 no
C23 H23A . .9600 no
C23 H23B . .9600 no
C23 H23C . .9600 no

loop_
_geom_torsion_atom_site_label_1
_geom_torsion_atom_site_label_2
_geom_torsion_atom_site_label_3
_geom_torsion_atom_site_label_4
_geom_torsion
_geom_torsion_publ_flag
C6C C1 C2 C3 .2(3) no
C1 C2 C3 C4 -.6(3) no
C2 C3 C4 C4A -.6(3) no
C3 C4 C4A C5 -175.14(19) no
C3 C4 C4A C6C 2.2(3) no
C4 C4A C5 C6 171.98(17) no
C6C C4A C5 C6 -5.3(3) no
C4A C5 C6 C6A 4.9(3) no
C5 C6 C6A O7 -176.66(15) no
C5 C6 C6A C6B 2.7(3) no
O7 C6A C6B C6C 169.90(15) no
C6 C6A C6B C6C -9.4(2) no
O7 C6A C6B C13B -8.5(2) yes
C6 C6A C6B C13B 172.28(15) no
C2 C1 C6C C6B 177.56(17) no
C2 C1 C6C C4A 1.3(3) no
C6A C6B C6C C1 -167.59(16) no
C13B C6B C6C C1 10.6(3) no
C6A C6B C6C C4A 8.6(2) no
C13B C6B C6C C4A -173.26(14) no
C5 C4A C6C C1 174.90(16) no
C4 C4A C6C C1 -2.5(2) no
C5 C4A C6C C6B -1.5(2) no
C4 C4A C6C C6B -178.88(15) no
C6B C6A O7 C7A -9.9(2) yes
C6 C6A O7 C7A 169.42(14) no
C6A O7 C7A O20 108.17(17) no
C6A O7 C7A C7B -136.59(15) no
C6A O7 C7A C13A -12.1(2) yes
O20 C7A C7B C8 39.7(2) no
O7 C7A C7B C8 -74.28(19) no
C13A C7A C7B C8 160.69(15) no
O20 C7A C7B C11A -138.60(16) no
O7 C7A C7B C11A 107.37(18) no
C13A C7A C7B C11A -17.7(2) yes
C11A C7B C8 C9 .8(3) no
C7A C7B C8 C9 -177.58(15) no
C7B C8 C9 C10 -1.7(3) no
C7B C8 C9 C23 176.99(17) no
C8 C9 C10 C11 .9(3) no
C23 C9 C10 C11 -177.80(19) no
C9 C10 C11 C11A .8(3) no
C10 C11 C11A O12 175.51(17) no
C10 C11 C11A C7B -1.8(3) no
C8 C7B C11A O12 -176.13(16) no
C7A C7B C11A O12 2.3(3) yes
C8 C7B C11A C11 1.0(3) no
C7A C7B C11A C11 179.42(17) no
C11 C11A O12 C13 165.15(16) no
C7B C11A O12 C13 -17.6(3) yes
C11A O12 C13 O21 164.91(15) no
C11A O12 C13 C13A 47.1(2) yes
O21 C13 C13A C7A -178.37(13) no
O12 C13 C13A C7A -61.24(18) yes
O21 C13 C13A C13B 61.09(18) no
O12 C13 C13A C13B 178.22(13) no
O20 C7A C13A C13 165.64(13) no
O7 C7A C13A C13 -76.32(19) no
C7B C7A C13A C13 45.86(18) yes
O20 C7A C13A C13B -69.00(17) yes
O7 C7A C13A C13B 49.05(18) yes
C7B C7A C13A C13B 171.22(12) no
C6A C6B C13B C13A 46.13(18) yes
C6C C6B C13B C13A -132.09(17) no
C6A C6B C13B C13C -71.13(19) no
C6C C6B C13B C13C 110.65(19) no
C13 C13A C13B C6B 56.68(17) no
C7A C13A C13B C6B -65.20(15) yes
C13 C13A C13B C13C 175.65(13) no
C7A C13A C13B C13C 53.76(16) yes
C6B C13B C13C C19A 93.70(19) no
C13A C13B C13C C19A -23.28(19) yes
C6B C13B C13C C13D -85.02(19) no
C13A C13B C13C C13D 158.00(14) no
C19A C13C C13D C14 179.29(15) no
C13B C13C C13D C14 -2.0(2) no
C19A C13C C13D C17A .2(2) no
C13B C13C C13D C17A 178.92(13) no
C17A C13D C14 C15 -1.4(3) no
C13C C13D C14 C15 179.48(16) no
C13D C14 C15 C16 .4(3) no
C14 C15 C16 C17 1.1(3) no
C15 C16 C17 C17A -1.6(3) no
C16 C17 C17A C18 -178.82(17) no
C16 C17 C17A C13D .6(3) no
C14 C13D C17A C18 -179.67(15) no
C13C C13D C17A C18 -.5(2) no
C14 C13D C17A C17 .9(2) no
C13C C13D C17A C17 -179.91(14) no
C17 C17A C18 C19 179.84(17) no
C13D C17A C18 C19 .5(3) no
C17A C18 C19 C19A -.1(3) no
C13D C13C C19A O20 -179.04(13) no
C13B C13C C19A O20 2.2(2) yes
C13D C13C C19A C19 .2(2) no
C13B C13C C19A C19 -178.55(15) no
C18 C19 C19A C13C -.3(3) no
C18 C19 C19A O20 179.05(16) no
C13C C19A O20 C7A -14.6(2) yes
C19 C19A O20 C7A 166.11(14) no
O7 C7A O20 C19A -74.65(18) no
C7B C7A O20 C19A 170.03(13) no
C13A C7A O20 C19A 47.67(18) yes
O12 C13 O21 C22 69.1(2) no
C13A C13 O21 C22 -171.78(15) no
